data_7236833
loop_
_publ_author_name
'Zhang, Fuli'
'Si, Changfeng'
'Dong, Xiaobin'
'Wei, Donghui'
'Yang, Xin'
'Guo, Kunping'
'Wei, Bin'
'Li, Zhongyi'
'Zhang, Chi'
'Li, Suzhi'
'Zhai, Bin'
'Cao, Guangxiu'

_publ_section_title
;
 Iridium(iii) complexes bearing oxadiazol-substituted amide ligands: color
 tuning and application in highly efficient phosphorescent organic
 light-emitting diodes
;
_journal_issue 35
_journal_name_full 'Journal of Materials Chemistry C'
_journal_page_first 9146
_journal_paper_doi 10.1039/C7TC02420G
_journal_volume 5
_journal_year 2017
_chemical_formula_moiety 'C46 H31 Ir N5 O2 P'
_chemical_formula_sum 'C46 H31 Ir N5 O2 P'
_chemical_formula_weight 908.93
_space_group_crystal_system triclinic
_space_group_IT_number 2
_space_group_name_Hall '-P 1'
_space_group_name_H-M_alt 'P -1'
_atom_sites_solution_hydrogens geom
_atom_sites_solution_primary direct
_atom_sites_solution_secondary difmap
_audit_creation_date 2016-03-16
_audit_creation_method
;
Olex2 1.2
(compiled 2016.02.19 svn.r3266 for OlexSys, GUI svn.r5155)
;
_audit_update_record
;
2017-05-30 deposited with the CCDC.
2017-08-14 downloaded from the CCDC.
;
_cell_angle_alpha 96.811(2)
_cell_angle_beta 104.865(2)
_cell_angle_gamma 105.379(2)
_cell_formula_units_Z 2
_cell_length_a 11.5534(5)
_cell_length_b 12.7423(6)
_cell_length_c 14.4329(6)
_cell_measurement_reflns_used 9393
_cell_measurement_temperature 293(2)
_cell_measurement_theta_max 27.53
_cell_measurement_theta_min 2.98
_cell_volume 1940.01(15)
_computing_cell_refinement 'SAINT v8.34A (Bruker, 2013)'
_computing_data_reduction 'SAINT v8.34A (Bruker, 2013)'
_computing_molecular_graphics 'Olex2 (Dolomanov et al., 2009)'
_computing_publication_material 'Olex2 (Dolomanov et al., 2009)'
_computing_structure_refinement 'XL (Sheldrick, 2008)'
_computing_structure_solution 'SHELXS-97 (Sheldrick, 1990)'
_diffrn_ambient_temperature 293.15
_diffrn_measured_fraction_theta_full 0.995
_diffrn_measured_fraction_theta_max 0.995
_diffrn_measurement_device_type 'Bruker APEX-II CCD'
_diffrn_measurement_method '\f and \w scans'
_diffrn_radiation_monochromator graphite
_diffrn_radiation_type MoK\a
_diffrn_radiation_wavelength 0.71073
_diffrn_reflns_av_R_equivalents 0.0579
_diffrn_reflns_av_unetI/netI 0.0309
_diffrn_reflns_limit_h_max 15
_diffrn_reflns_limit_h_min -15
_diffrn_reflns_limit_k_max 16
_diffrn_reflns_limit_k_min -16
_diffrn_reflns_limit_l_max 18
_diffrn_reflns_limit_l_min -18
_diffrn_reflns_number 73463
_diffrn_reflns_theta_full 27.59
_diffrn_reflns_theta_max 27.59
_diffrn_reflns_theta_min 2.98
_diffrn_source 'fine-focus sealed tube'
_diffrn_standards_number 0
_exptl_absorpt_coefficient_mu 3.528
_exptl_absorpt_correction_T_max 0.7456
_exptl_absorpt_correction_T_min 0.5213
_exptl_absorpt_correction_type multi-scan
_exptl_absorpt_process_details
;
SADABS-2014/5 (Bruker,2014/5) was used for absorption correction.
wR2(int) was 0.1017 before and 0.0669 after correction.
The Ratio of minimum to maximum transmission is 0.6992.
The \l/2 correction factor is 0.00150.
;
_exptl_crystal_colour yellow
_exptl_crystal_density_diffrn 1.556
_exptl_crystal_density_method 'not measured'
_exptl_crystal_description block
_exptl_crystal_F_000 900
_exptl_crystal_size_max 0.22
_exptl_crystal_size_mid 0.18
_exptl_crystal_size_min 0.11
_refine_diff_density_max 1.748
_refine_diff_density_min -1.172
_refine_diff_density_rms 0.108
_refine_ls_extinction_method none
_refine_ls_goodness_of_fit_ref 1.065
_refine_ls_hydrogen_treatment constr
_refine_ls_matrix_type full
_refine_ls_number_parameters 561
_refine_ls_number_reflns 8942
_refine_ls_number_restraints 912
_refine_ls_restrained_S_all 1.075
_refine_ls_R_factor_all 0.0480
_refine_ls_R_factor_gt 0.0391
_refine_ls_shift/su_max 0.002
_refine_ls_shift/su_mean 0.000
_refine_ls_structure_factor_coef Fsqd
_refine_ls_weighting_details 'calc w=1/[\s^2^(Fo^2^)+(0.0105P)^2^+6.9199P] where P=(Fo^2^+2Fc^2^)/3'
_refine_ls_weighting_scheme calc
_refine_ls_wR_factor_gt 0.0715
_refine_ls_wR_factor_ref 0.0747
_reflns_number_gt 7832
_reflns_number_total 8942
_reflns_threshold_expression >2sigma(I)
_cod_data_source_file c7tc02420g2.cif
_cod_data_source_block 1_a
_cod_depositor_comments
;
The following automatic conversions were performed:

data item '_exptl_absorpt_correction_type' value 'multi scan' was
changed to 'multi-scan' in accordance with the
/home/saulius/struct/COD-crude-data/automatic-downloads/DataCite-retrospective/RSC/depositions/lib/dictionaries/cif_core.dic
dictionary named 'cif_core.dic' version 2.4.2 last updated on
2011-04-26.

Automatic conversion script
Id: cif_fix_values 6909 2019-04-08 15:41:33Z antanas 
;
_cod_database_code 7236833
_olex2_refinement_description
;
1. Fixed Uiso
 At 1.2 times of:
  All C(H) groups
2. Restrained distances
 C9AA-C7AA = C9AA-C11 = C9-C11 = C9-C10 = C8AA-C10 = C8AA-C7AA = C42-C41 = C43-
 C42 = C44-C43 = C45-C44 = C46-C45 = C46-C41
 1.39 with sigma of 0.02
3. Uiso/Uaniso restraints and constraints
All non-hydrogen atoms have similar U: within 2A with sigma of 0.01 and sigma
for terminal atoms of 0.01
All non-hydrogen atoms restrained to be isotropic: with sigma of 0.01 and sigma
for terminal atoms of 0.01
4. Others
 Sof(N5A)=1-FVAR(1)
 Sof(N5)=FVAR(1)
 Sof(C7AA)=Sof(C8AA)=Sof(H8AA)=Sof(C9AA)=Sof(H9AA)=Sof(C9)=Sof(H9)=Sof(C10)=
 Sof(H10)=Sof(C11)=Sof(H11)=1-FVAR(2)
 Sof(C41)=Sof(C42)=Sof(H42)=Sof(C43)=Sof(H43)=Sof(C44)=Sof(H44)=Sof(C45)=
 Sof(H45)=Sof(C46)=Sof(H46)=FVAR(2)
5.a Aromatic/amide H refined with riding coordinates:
 C6AA(H6AA), C2AA(H2AA), C3AA(H3AA), C5(H5), C6(H6), C8(H8), C5AA(H5AA),
 C0AA(H0AA), C14(H14), C15(H15), C16(H16), C18(H18), C19(H19), C21(H21),
 C22(H22), C23(H23), C29(H29), C30(H30), C31(H31), C32(H32), C33(H33), C36(H36),
  C37(H37), C38(H38), C39(H39), C40(H40), C42(H42), C43(H43), C44(H44),
 C45(H45), C46(H46), C8AA(H8AA), C9AA(H9AA), C9(H9), C10(H10), C11(H11)
;
_olex2_submission_special_instructions 'No special instructions were received'

loop_
_space_group_symop_id
_space_group_symop_operation_xyz
1 'x, y, z'
2 '-x, -y, -z'

loop_
_atom_site_label
_atom_site_type_symbol
_atom_site_fract_x
_atom_site_fract_y
_atom_site_fract_z
_atom_site_U_iso_or_equiv
_atom_site_adp_type
_atom_site_occupancy
_atom_site_calc_flag
_atom_site_disorder_assembly
_atom_site_disorder_group
_atom_site_refinement_flags_posn
_atom_site_refinement_flags_adp
Ir1 Ir 0.135681(16) 0.379416(14) 0.712021(13) 0.03420(6) Uani 1 d . . . U
P1 P 0.36622(11) 0.58866(9) 0.70595(10) 0.0431(3) Uani 1 d . . . U
O1 O 0.2258(3) 0.5360(2) 0.6703(2) 0.0429(7) Uani 1 d A . . U
O2 O 0.5017(3) 0.3493(3) 0.7348(3) 0.0498(8) Uani 1 d A . . U
N1 N 0.0543(3) 0.3039(3) 0.5676(3) 0.0355(8) Uani 1 d . . . U
N2 N 0.2000(3) 0.4532(3) 0.8575(3) 0.0352(8) Uani 1 d . . . U
N3 N 0.3191(3) 0.2321(3) 0.7234(3) 0.0414(9) Uani 1 d A . . U
N4 N 0.3045(3) 0.3367(3) 0.7175(3) 0.0340(7) Uani 1 d A . . U
N5 N 0.4540(7) 0.5163(7) 0.7433(10) 0.047(2) Uani 0.62(2) d A 1 . U
C6AA C 0.0606(5) 0.3489(4) 0.4892(4) 0.0493(11) Uani 1 d . . . U
H6AA H 0.1077 0.4229 0.4980 0.059 Uiso 1 calc . . R .
C2AA C -0.0015(5) 0.2875(5) 0.3950(4) 0.0613(14) Uani 1 d . . . U
H2AA H 0.0045 0.3206 0.3417 0.074 Uiso 1 calc . . R .
C3AA C -0.0714(5) 0.1790(5) 0.3801(4) 0.0607(14) Uani 1 d . . . U
H3AA H -0.1123 0.1382 0.3168 0.073 Uiso 1 calc . . R .
C4AA C -0.0814(4) 0.1296(4) 0.4592(4) 0.0519(12) Uani 1 d . . . U
C5 C -0.1486(5) 0.0160(5) 0.4548(5) 0.0648(15) Uani 1 d . . . U
H5 H -0.1933 -0.0301 0.3941 0.078 Uiso 1 calc . . R .
C6 C -0.1485(5) -0.0253(4) 0.5363(5) 0.0648(15) Uani 1 d . . . U
H6 H -0.1929 -0.0995 0.5302 0.078 Uiso 1 calc . . R .
C7 C -0.0822(4) 0.0412(4) 0.6324(4) 0.0521(12) Uani 1 d . . . U
C8 C -0.0741(5) 0.0023(5) 0.7189(5) 0.0634(14) Uani 1 d . . . U
H8 H -0.1137 -0.0720 0.7171 0.076 Uiso 1 calc . . R .
C5AA C -0.0079(6) 0.0729(5) 0.8069(5) 0.0646(14) Uani 1 d . . . U
H5AA H -0.0032 0.0450 0.8639 0.077 Uiso 1 calc . . R .
C0AA C 0.0531(5) 0.1859(4) 0.8140(4) 0.0530(12) Uani 1 d . . . U
H0AA H 0.0955 0.2315 0.8753 0.064 Uiso 1 calc . . R .
C1AA C 0.0506(4) 0.2298(4) 0.7313(3) 0.0378(9) Uani 1 d . . . U
C12 C -0.0178(4) 0.1542(4) 0.6404(4) 0.0420(10) Uani 1 d . . . U
C13 C -0.0174(4) 0.1951(4) 0.5533(4) 0.0413(10) Uani 1 d . . . U
C14 C 0.3003(4) 0.4489(4) 0.9262(3) 0.0457(11) Uani 1 d . . . U
H14 H 0.3479 0.4052 0.9098 0.055 Uiso 1 calc . . R .
C15 C 0.3354(5) 0.5082(5) 1.0214(4) 0.0566(13) Uani 1 d . . . U
H15 H 0.4051 0.5031 1.0678 0.068 Uiso 1 calc . . R .
C16 C 0.2685(5) 0.5739(5) 1.0473(4) 0.0581(13) Uani 1 d . . . U
H16 H 0.2938 0.6151 1.1107 0.070 Uiso 1 calc . . R .
C17 C 0.1612(5) 0.5788(4) 0.9779(4) 0.0482(11) Uani 1 d . . . U
C18 C 0.0787(6) 0.6403(5) 0.9958(4) 0.0632(14) Uani 1 d . . . U
H18 H 0.0995 0.6860 1.0566 0.076 Uiso 1 calc . . R .
C19 C -0.0267(6) 0.6335(5) 0.9275(4) 0.0618(14) Uani 1 d . . . U
H19 H -0.0771 0.6750 0.9423 0.074 Uiso 1 calc . . R .
C20 C -0.0655(5) 0.5646(4) 0.8318(4) 0.0485(11) Uani 1 d . . . U
C21 C -0.1794(5) 0.5466(5) 0.7591(4) 0.0567(13) Uani 1 d . . . U
H21 H -0.2362 0.5827 0.7703 0.068 Uiso 1 calc . . R .
C22 C -0.2074(5) 0.4766(5) 0.6722(4) 0.0563(13) Uani 1 d . . . U
H22 H -0.2843 0.4645 0.6253 0.068 Uiso 1 calc . . R .
C23 C -0.1237(4) 0.4223(4) 0.6511(4) 0.0455(11) Uani 1 d . . . U
H23 H -0.1455 0.3760 0.5904 0.055 Uiso 1 calc . . R .
C24 C -0.0104(4) 0.4362(3) 0.7184(3) 0.0333(9) Uani 1 d . . . U
C25 C 0.0158(4) 0.5066(4) 0.8096(3) 0.0368(9) Uani 1 d . . . U
C26 C 0.1280(4) 0.5148(4) 0.8836(3) 0.0368(9) Uani 1 d . . . U
C27 C 0.4143(4) 0.4058(4) 0.7240(4) 0.0434(10) Uani 1 d . . . U
C28 C 0.4358(4) 0.2438(3) 0.7343(3) 0.0352(9) Uani 1 d . . . U
C29 C 0.4460(5) 0.0592(4) 0.7612(4) 0.0484(11) Uani 1 d . . . U
H29 H 0.3646 0.0416 0.7659 0.058 Uiso 1 calc A . R .
C30 C 0.5113(6) -0.0176(5) 0.7707(4) 0.0628(14) Uani 1 d A . . U
H30 H 0.4740 -0.0867 0.7827 0.075 Uiso 1 calc . . R .
C31 C 0.6308(6) 0.0076(5) 0.7624(5) 0.0706(16) Uani 1 d . . . U
H31 H 0.6737 -0.0447 0.7680 0.085 Uiso 1 calc A . R .
C32 C 0.6867(6) 0.1092(5) 0.7461(5) 0.0651(14) Uani 1 d A . . U
H32 H 0.7678 0.1258 0.7405 0.078 Uiso 1 calc . . R .
C33 C 0.6240(5) 0.1879(4) 0.7376(4) 0.0493(11) Uani 1 d . . . U
H33 H 0.6631 0.2575 0.7274 0.059 Uiso 1 calc A . R .
C34 C 0.5027(4) 0.1622(4) 0.7445(3) 0.0384(9) Uani 1 d A . . U
C35 C 0.4177(4) 0.6695(4) 0.6225(4) 0.0457(11) Uani 1 d A . . U
C36 C 0.5227(6) 0.6640(6) 0.5939(6) 0.0825(18) Uani 1 d . . . U
H36 H 0.5644 0.6139 0.6148 0.099 Uiso 1 calc A . R .
C37 C 0.5653(8) 0.7334(7) 0.5343(6) 0.100(2) Uani 1 d A . . U
H37 H 0.6350 0.7288 0.5150 0.120 Uiso 1 calc . . R .
C38 C 0.5072(7) 0.8065(7) 0.5043(5) 0.092(2) Uani 1 d . . . U
H38 H 0.5387 0.8543 0.4665 0.110 Uiso 1 calc A . R .
C39 C 0.4014(7) 0.8117(6) 0.5288(5) 0.0789(18) Uani 1 d A . . U
H39 H 0.3596 0.8610 0.5060 0.095 Uiso 1 calc . . R .
C40 C 0.3575(5) 0.7431(4) 0.5877(4) 0.0555(12) Uani 1 d . . . U
H40 H 0.2857 0.7467 0.6042 0.067 Uiso 1 calc A . R .
C41 C 0.3820(9) 0.6898(8) 0.8177(7) 0.0531(19) Uani 0.614(6) d A 1 D U
C42 C 0.4875(11) 0.7242(8) 0.8978(7) 0.076(2) Uani 0.614(6) d A 1 D U
H42 H 0.5504 0.6910 0.8990 0.091 Uiso 0.614(6) calc A 1 R .
C43 C 0.5055(13) 0.8103(11) 0.9806(10) 0.085(3) Uani 0.614(6) d A 1 D U
H43 H 0.5787 0.8379 1.0332 0.101 Uiso 0.614(6) calc A 1 R .
C44 C 0.4027(12) 0.8457(11) 0.9721(9) 0.089(3) Uani 0.614(6) d A 1 D U
H44 H 0.4068 0.8958 1.0262 0.106 Uiso 0.614(6) calc A 1 R .
C45 C 0.2976(11) 0.8195(9) 0.8984(8) 0.083(3) Uani 0.614(6) d A 1 D U
H45 H 0.2350 0.8528 0.8982 0.100 Uiso 0.614(6) calc A 1 R .
C46 C 0.2883(10) 0.7374(7) 0.8205(7) 0.062(2) Uani 0.614(6) d A 1 D U
H46 H 0.2151 0.7137 0.7679 0.074 Uiso 0.614(6) calc A 1 R .
N5A N 0.4510(11) 0.5002(10) 0.6927(15) 0.040(3) Uani 0.38(2) d A 2 . U
C7AA C 0.4455(14) 0.6817(12) 0.8143(11) 0.056(3) Uani 0.386(6) d A 2 D U
C8AA C 0.3772(18) 0.7211(14) 0.8678(12) 0.074(2) Uani 0.386(6) d A 2 D U
H8AA H 0.2906 0.7062 0.8426 0.088 Uiso 0.386(6) calc A 2 R .
C9AA C 0.5728(15) 0.7154(13) 0.8571(11) 0.073(3) Uani 0.386(6) d A 2 D U
H9AA H 0.6131 0.6788 0.8224 0.087 Uiso 0.386(6) calc A 2 R .
C9 C 0.5764(18) 0.8075(18) 0.9856(16) 0.089(3) Uani 0.386(6) d A 2 D U
H9 H 0.6185 0.8434 1.0503 0.107 Uiso 0.386(6) calc A 2 R .
C10 C 0.4469(19) 0.7872(18) 0.9658(14) 0.083(3) Uani 0.386(6) d A 2 D U
H10 H 0.4093 0.8128 1.0098 0.100 Uiso 0.386(6) calc A 2 R .
C11 C 0.6566(19) 0.7908(15) 0.9395(12) 0.092(4) Uani 0.386(6) d A 2 D U
H11 H 0.7437 0.8207 0.9570 0.111 Uiso 0.386(6) calc A 2 R .

loop_
_atom_site_aniso_label
_atom_site_aniso_U_11
_atom_site_aniso_U_22
_atom_site_aniso_U_33
_atom_site_aniso_U_23
_atom_site_aniso_U_13
_atom_site_aniso_U_12
Ir1 0.03009(9) 0.03276(9) 0.04027(10) 0.00564(6) 0.01022(7) 0.01158(6)
P1 0.0398(6) 0.0247(5) 0.0544(7) 0.0069(5) 0.0010(5) 0.0062(5)
O1 0.0380(16) 0.0325(16) 0.062(2) 0.0149(14) 0.0168(15) 0.0125(13)
O2 0.0310(16) 0.0378(17) 0.082(2) 0.0232(16) 0.0126(15) 0.0123(13)
N1 0.0322(17) 0.0333(18) 0.0389(19) -0.0002(15) 0.0077(15) 0.0126(14)
N2 0.0319(17) 0.0366(18) 0.0362(18) 0.0086(15) 0.0083(15) 0.0103(15)
N3 0.0360(19) 0.0297(18) 0.061(2) 0.0080(16) 0.0177(17) 0.0121(15)
N4 0.0281(17) 0.0292(17) 0.0464(19) 0.0071(15) 0.0115(15) 0.0118(14)
N5 0.035(3) 0.033(3) 0.061(5) 0.008(3) 0.000(3) 0.006(2)
C6AA 0.054(3) 0.049(3) 0.045(2) 0.008(2) 0.013(2) 0.017(2)
C2AA 0.068(3) 0.068(3) 0.046(3) 0.003(2) 0.009(2) 0.028(3)
C3AA 0.057(3) 0.066(3) 0.049(3) -0.011(2) 0.000(2) 0.029(3)
C4AA 0.035(2) 0.048(2) 0.064(3) -0.012(2) 0.003(2) 0.0194(19)
C5 0.039(3) 0.047(3) 0.089(4) -0.017(3) 0.001(3) 0.013(2)
C6 0.038(2) 0.037(3) 0.107(4) -0.007(3) 0.016(3) 0.005(2)
C7 0.034(2) 0.036(2) 0.092(3) 0.007(2) 0.028(2) 0.0125(18)
C8 0.055(3) 0.041(3) 0.109(4) 0.021(3) 0.043(3) 0.018(2)
C5AA 0.067(3) 0.055(3) 0.091(4) 0.034(3) 0.043(3) 0.025(2)
C0AA 0.052(3) 0.048(3) 0.069(3) 0.022(2) 0.027(2) 0.019(2)
C1AA 0.0280(19) 0.036(2) 0.056(2) 0.0077(18) 0.0176(18) 0.0173(16)
C12 0.0267(19) 0.033(2) 0.070(3) 0.0041(19) 0.0195(19) 0.0127(16)
C13 0.029(2) 0.037(2) 0.055(2) -0.0021(19) 0.0072(18) 0.0152(17)
C14 0.041(2) 0.049(3) 0.045(2) 0.010(2) 0.0066(19) 0.015(2)
C15 0.049(3) 0.066(3) 0.046(3) 0.011(2) 0.003(2) 0.014(2)
C16 0.060(3) 0.065(3) 0.040(2) 0.003(2) 0.012(2) 0.010(2)
C17 0.054(3) 0.048(2) 0.043(2) 0.005(2) 0.020(2) 0.013(2)
C18 0.071(3) 0.064(3) 0.055(3) -0.003(2) 0.027(3) 0.019(3)
C19 0.067(3) 0.063(3) 0.068(3) 0.005(3) 0.033(3) 0.032(3)
C20 0.052(2) 0.052(3) 0.055(3) 0.014(2) 0.027(2) 0.026(2)
C21 0.052(3) 0.067(3) 0.068(3) 0.018(2) 0.027(2) 0.036(2)
C22 0.041(2) 0.070(3) 0.066(3) 0.020(3) 0.015(2) 0.030(2)
C23 0.037(2) 0.051(3) 0.049(2) 0.008(2) 0.0078(19) 0.019(2)
C24 0.034(2) 0.033(2) 0.038(2) 0.0110(17) 0.0158(17) 0.0134(17)
C25 0.039(2) 0.037(2) 0.043(2) 0.0133(17) 0.0185(18) 0.0166(17)
C26 0.041(2) 0.035(2) 0.038(2) 0.0103(17) 0.0173(17) 0.0117(17)
C27 0.029(2) 0.032(2) 0.065(3) 0.0125(19) 0.0042(19) 0.0108(16)
C28 0.036(2) 0.032(2) 0.039(2) 0.0073(17) 0.0126(17) 0.0108(16)
C29 0.050(3) 0.039(2) 0.053(3) 0.007(2) 0.009(2) 0.015(2)
C30 0.072(3) 0.042(3) 0.072(3) 0.013(2) 0.012(3) 0.023(2)
C31 0.072(3) 0.060(3) 0.086(4) 0.011(3) 0.015(3) 0.041(3)
C32 0.058(3) 0.068(3) 0.082(3) 0.014(3) 0.024(3) 0.037(3)
C33 0.046(2) 0.052(3) 0.058(3) 0.012(2) 0.018(2) 0.024(2)
C34 0.041(2) 0.038(2) 0.039(2) 0.0050(17) 0.0114(18) 0.0190(18)
C35 0.040(2) 0.034(2) 0.057(3) 0.0013(19) 0.015(2) 0.0057(18)
C36 0.065(3) 0.075(4) 0.110(4) 0.014(3) 0.036(3) 0.016(3)
C37 0.079(4) 0.106(5) 0.109(4) 0.015(4) 0.053(4) 0.001(3)
C38 0.088(4) 0.099(4) 0.070(4) 0.023(3) 0.030(3) -0.009(3)
C39 0.085(4) 0.080(4) 0.062(3) 0.029(3) 0.013(3) 0.010(3)
C40 0.060(3) 0.055(3) 0.052(3) 0.018(2) 0.016(2) 0.016(2)
C41 0.065(4) 0.038(3) 0.048(3) 0.009(3) 0.015(3) 0.003(3)
C42 0.088(4) 0.062(3) 0.065(3) 0.011(3) 0.007(3) 0.018(3)
C43 0.087(5) 0.084(4) 0.069(4) 0.009(4) 0.015(4) 0.014(4)
C44 0.105(5) 0.080(4) 0.076(4) 0.011(4) 0.029(4) 0.019(4)
C45 0.097(5) 0.074(4) 0.075(4) 0.004(4) 0.035(4) 0.013(4)
C46 0.073(4) 0.053(4) 0.060(4) 0.003(3) 0.032(3) 0.013(3)
N5A 0.032(4) 0.030(4) 0.058(5) 0.010(4) 0.014(4) 0.007(3)
C7AA 0.070(4) 0.043(4) 0.051(4) 0.015(3) 0.013(4) 0.015(4)
C8AA 0.084(4) 0.065(4) 0.066(4) 0.012(3) 0.025(4) 0.011(4)
C9AA 0.083(5) 0.059(5) 0.064(5) 0.015(4) -0.001(4) 0.021(5)
C9 0.095(5) 0.082(5) 0.075(5) 0.013(4) 0.014(5) 0.017(5)
C10 0.093(5) 0.078(4) 0.073(4) 0.007(4) 0.029(4) 0.016(4)
C11 0.100(6) 0.079(5) 0.081(5) 0.013(5) 0.003(5) 0.022(5)

loop_
_atom_type_symbol
_atom_type_description
_atom_type_scat_dispersion_real
_atom_type_scat_dispersion_imag
_atom_type_scat_source
C C 0.0033 0.0016 'International Tables Vol C Tables 4.2.6.8 and 6.1.1.4'
H H 0.0000 0.0000 'International Tables Vol C Tables 4.2.6.8 and 6.1.1.4'
N N 0.0061 0.0033 'International Tables Vol C Tables 4.2.6.8 and 6.1.1.4'
O O 0.0106 0.0060 'International Tables Vol C Tables 4.2.6.8 and 6.1.1.4'
P P 0.1023 0.0942 'International Tables Vol C Tables 4.2.6.8 and 6.1.1.4'
Ir Ir -1.4442 7.9887 'International Tables Vol C Tables 4.2.6.8 and 6.1.1.4'

loop_
_geom_angle_atom_site_label_1
_geom_angle_atom_site_label_2
_geom_angle_atom_site_label_3
_geom_angle
N1 Ir1 O1 90.56(13)
N1 Ir1 N2 174.49(14)
N1 Ir1 N4 92.29(13)
N2 Ir1 O1 91.80(13)
N2 Ir1 N4 92.80(14)
N4 Ir1 O1 87.16(12)
C1AA Ir1 O1 172.51(16)
C1AA Ir1 N1 82.18(17)
C1AA Ir1 N2 95.59(17)
C1AA Ir1 N4 91.28(14)
C1AA Ir1 C24 93.11(16)
C24 Ir1 O1 89.13(14)
C24 Ir1 N1 93.36(15)
C24 Ir1 N2 81.71(15)
C24 Ir1 N4 173.27(16)
O1 P1 N5 119.6(3)
O1 P1 C35 110.5(2)
O1 P1 C41 100.2(3)
O1 P1 N5A 115.0(5)
O1 P1 C7AA 124.1(5)
N5 P1 C35 112.7(5)
N5 P1 C41 105.4(6)
N5 P1 N5A 25.1(4)
N5 P1 C7AA 86.9(7)
C35 P1 C41 106.7(3)
N5A P1 C35 94.6(6)
N5A P1 C41 129.1(7)
N5A P1 C7AA 107.6(8)
C7AA P1 C35 100.0(5)
C7AA P1 C41 24.5(5)
P1 O1 Ir1 120.85(18)
C28 O2 C27 104.5(3)
C6AA N1 Ir1 127.8(3)
C6AA N1 C13 118.5(4)
C13 N1 Ir1 113.6(3)
C14 N2 Ir1 128.4(3)
C14 N2 C26 118.5(4)
C26 N2 Ir1 113.1(3)
C28 N3 N4 106.2(3)
N3 N4 Ir1 125.7(3)
C27 N4 Ir1 126.0(3)
C27 N4 N3 108.1(3)
C27 N5 P1 123.0(6)
N1 C6AA H6AA 119.3
N1 C6AA C2AA 121.4(5)
C2AA C6AA H6AA 119.3
C6AA C2AA H2AA 119.8
C3AA C2AA C6AA 120.5(6)
C3AA C2AA H2AA 119.8
C2AA C3AA H3AA 120.0
C2AA C3AA C4AA 120.0(5)
C4AA C3AA H3AA 120.0
C3AA C4AA C5 126.2(5)
C3AA C4AA C13 117.6(5)
C13 C4AA C5 116.2(5)
C4AA C5 H5 119.2
C6 C5 C4AA 121.6(5)
C6 C5 H5 119.2
C5 C6 H6 118.9
C5 C6 C7 122.3(5)
C7 C6 H6 118.9
C8 C7 C6 125.0(5)
C8 C7 C12 116.9(5)
C12 C7 C6 118.1(5)
C7 C8 H8 119.9
C5AA C8 C7 120.3(5)
C5AA C8 H8 119.9
C8 C5AA H5AA 118.8
C8 C5AA C0AA 122.3(6)
C0AA C5AA H5AA 118.8
C5AA C0AA H0AA 119.7
C1AA C0AA C5AA 120.6(6)
C1AA C0AA H0AA 119.7
C0AA C1AA Ir1 132.0(4)
C0AA C1AA C12 116.0(4)
C12 C1AA Ir1 111.9(3)
C7 C12 C1AA 123.9(5)
C7 C12 C13 118.5(5)
C13 C12 C1AA 117.6(4)
N1 C13 C4AA 122.0(5)
N1 C13 C12 114.6(4)
C4AA C13 C12 123.3(5)
N2 C14 H14 119.2
N2 C14 C15 121.6(5)
C15 C14 H14 119.2
C14 C15 H15 119.7
C16 C15 C14 120.6(5)
C16 C15 H15 119.7
C15 C16 H16 120.3
C15 C16 C17 119.5(5)
C17 C16 H16 120.3
C16 C17 C18 125.7(5)
C16 C17 C26 117.5(5)
C26 C17 C18 116.7(5)
C17 C18 H18 119.1
C19 C18 C17 121.7(5)
C19 C18 H18 119.1
C18 C19 H19 118.8
C18 C19 C20 122.5(5)
C20 C19 H19 118.8
C21 C20 C19 125.7(5)
C21 C20 C25 116.6(5)
C25 C20 C19 117.7(5)
C20 C21 H21 119.8
C22 C21 C20 120.3(5)
C22 C21 H21 119.8
C21 C22 H22 119.1
C21 C22 C23 121.9(5)
C23 C22 H22 119.1
C22 C23 H23 119.5
C24 C23 C22 121.1(5)
C24 C23 H23 119.5
C23 C24 Ir1 132.2(3)
C23 C24 C25 116.3(4)
C25 C24 Ir1 111.4(3)
C20 C25 C24 123.7(4)
C20 C25 C26 118.9(4)
C24 C25 C26 117.3(4)
N2 C26 C17 122.1(4)
N2 C26 C25 115.5(4)
C17 C26 C25 122.3(4)
N4 C27 O2 108.9(4)
N4 C27 N5 130.0(6)
N4 C27 N5A 134.2(7)
N5 C27 O2 119.1(5)
N5 C27 N5A 31.5(5)
N5A C27 O2 112.7(6)
O2 C28 C34 118.1(4)
N3 C28 O2 112.3(4)
N3 C28 C34 129.6(4)
C30 C29 H29 120.3
C34 C29 H29 120.3
C34 C29 C30 119.5(5)
C29 C30 H30 119.8
C31 C30 C29 120.3(5)
C31 C30 H30 119.8
C30 C31 H31 119.9
C32 C31 C30 120.2(5)
C32 C31 H31 119.9
C31 C32 H32 119.7
C31 C32 C33 120.6(6)
C33 C32 H32 119.7
C32 C33 H33 120.3
C32 C33 C34 119.5(5)
C34 C33 H33 120.3
C29 C34 C28 120.3(4)
C29 C34 C33 119.9(4)
C33 C34 C28 119.7(4)
C36 C35 P1 121.6(5)
C40 C35 P1 120.6(4)
C40 C35 C36 117.7(5)
C35 C36 H36 119.9
C37 C36 C35 120.1(7)
C37 C36 H36 119.9
C36 C37 H37 119.7
C38 C37 C36 120.7(7)
C38 C37 H37 119.7
C37 C38 H38 119.7
C37 C38 C39 120.6(7)
C39 C38 H38 119.7
C38 C39 H39 120.3
C38 C39 C40 119.4(7)
C40 C39 H39 120.3
C35 C40 C39 121.3(6)
C35 C40 H40 119.3
C39 C40 H40 119.3
C42 C41 P1 122.7(8)
C42 C41 C46 116.8(10)
C46 C41 P1 120.4(7)
C41 C42 H42 118.5
C41 C42 C43 123.0(11)
C43 C42 H42 118.5
C42 C43 H43 123.9
C44 C43 C42 112.1(12)
C44 C43 H43 123.9
C43 C44 H44 115.2
C45 C44 C43 129.7(13)
C45 C44 H44 115.2
C44 C45 H45 122.7
C44 C45 C46 114.6(12)
C46 C45 H45 122.7
C41 C46 C45 123.6(10)
C41 C46 H46 118.2
C45 C46 H46 118.2
C27 N5A P1 114.3(9)
C8AA C7AA P1 118.8(12)
C9AA C7AA P1 125.3(12)
C9AA C7AA C8AA 115.7(15)
C7AA C8AA H8AA 121.5
C7AA C8AA C10 117.0(17)
C10 C8AA H8AA 121.5
C7AA C9AA H9AA 112.1
C7AA C9AA C11 135.7(18)
C11 C9AA H9AA 112.1
C10 C9 H9 110.7
C11 C9 H9 110.7
C11 C9 C10 139(2)
C8AA C10 H10 124.0
C9 C10 C8AA 112.0(18)
C9 C10 H10 124.0
C9AA C11 H11 130.4
C9 C11 C9AA 99.2(19)
C9 C11 H11 130.4

loop_
_geom_bond_atom_site_label_1
_geom_bond_atom_site_label_2
_geom_bond_distance
Ir1 O1 2.221(3)
Ir1 N1 2.048(3)
Ir1 N2 2.051(3)
Ir1 N4 2.145(3)
Ir1 C1AA 1.987(4)
Ir1 C24 2.022(4)
P1 O1 1.503(3)
P1 N5 1.582(8)
P1 C35 1.790(5)
P1 C41 1.879(10)
P1 N5A 1.702(13)
P1 C7AA 1.715(15)
O2 C27 1.376(5)
O2 C28 1.356(5)
N1 C6AA 1.337(6)
N1 C13 1.373(6)
N2 C14 1.336(6)
N2 C26 1.374(5)
N3 N4 1.396(5)
N3 C28 1.282(5)
N4 C27 1.312(5)
N5 C27 1.330(9)
C6AA H6AA 0.9300
C6AA C2AA 1.387(7)
C2AA H2AA 0.9300
C2AA C3AA 1.362(8)
C3AA H3AA 0.9300
C3AA C4AA 1.383(8)
C4AA C5 1.435(8)
C4AA C13 1.406(6)
C5 H5 0.9300
C5 C6 1.344(9)
C6 H6 0.9300
C6 C7 1.435(8)
C7 C8 1.387(8)
C7 C12 1.410(6)
C8 H8 0.9300
C8 C5AA 1.368(8)
C5AA H5AA 0.9300
C5AA C0AA 1.403(7)
C0AA H0AA 0.9300
C0AA C1AA 1.374(7)
C1AA C12 1.429(6)
C12 C13 1.417(7)
C14 H14 0.9300
C14 C15 1.389(7)
C15 H15 0.9300
C15 C16 1.362(8)
C16 H16 0.9300
C16 C17 1.401(7)
C17 C18 1.436(7)
C17 C26 1.403(6)
C18 H18 0.9300
C18 C19 1.330(8)
C19 H19 0.9300
C19 C20 1.437(7)
C20 C21 1.400(7)
C20 C25 1.413(6)
C21 H21 0.9300
C21 C22 1.359(8)
C22 H22 0.9300
C22 C23 1.401(6)
C23 H23 0.9300
C23 C24 1.369(6)
C24 C25 1.414(6)
C25 C26 1.424(6)
C27 N5A 1.337(13)
C28 C34 1.451(6)
C29 H29 0.9300
C29 C30 1.385(7)
C29 C34 1.382(6)
C30 H30 0.9300
C30 C31 1.371(8)
C31 H31 0.9300
C31 C32 1.362(8)
C32 H32 0.9300
C32 C33 1.383(7)
C33 H33 0.9300
C33 C34 1.385(6)
C35 C36 1.394(8)
C35 C40 1.377(7)
C36 H36 0.9300
C36 C37 1.389(10)
C37 H37 0.9300
C37 C38 1.336(11)
C38 H38 0.9300
C38 C39 1.372(10)
C39 H39 0.9300
C39 C40 1.380(8)
C40 H40 0.9300
C41 C42 1.373(12)
C41 C46 1.380(12)
C42 H42 0.9300
C42 C43 1.454(13)
C43 H43 0.9300
C43 C44 1.362(14)
C44 H44 0.9300
C44 C45 1.325(13)
C45 H45 0.9300
C45 C46 1.404(11)
C46 H46 0.9300
C7AA C8AA 1.379(16)
C7AA C9AA 1.365(15)
C8AA H8AA 0.9300
C8AA C10 1.460(17)
C9AA H9AA 0.9300
C9AA C11 1.385(16)
C9 H9 0.9300
C9 C10 1.395(17)
C9 C11 1.317(17)
C10 H10 0.9300
C11 H11 0.9300

loop_
_geom_torsion_atom_site_label_1
_geom_torsion_atom_site_label_2
_geom_torsion_atom_site_label_3
_geom_torsion_atom_site_label_4
_geom_torsion
Ir1 N1 C6AA C2AA -179.0(4)
Ir1 N1 C13 C4AA 179.6(3)
Ir1 N1 C13 C12 -2.4(4)
Ir1 N2 C14 C15 176.9(4)
Ir1 N2 C26 C17 -175.0(3)
Ir1 N2 C26 C25 6.7(5)
Ir1 N4 C27 O2 174.5(3)
Ir1 N4 C27 N5 11.3(10)
Ir1 N4 C27 N5A -31.3(14)
Ir1 C1AA C12 C7 177.0(3)
Ir1 C1AA C12 C13 -1.1(5)
Ir1 C24 C25 C20 175.2(4)
Ir1 C24 C25 C26 -7.7(5)
P1 N5 C27 O2 162.2(7)
P1 N5 C27 N4 -36.1(16)
P1 N5 C27 N5A 75.8(14)
P1 C35 C36 C37 -175.6(5)
P1 C35 C40 C39 175.3(5)
P1 C41 C42 C43 174.0(10)
P1 C41 C46 C45 -175.1(8)
P1 C7AA C8AA C10 171.4(14)
P1 C7AA C9AA C11 176.7(17)
O1 Ir1 N1 C6AA -2.5(4)
O1 Ir1 N1 C13 179.6(3)
O1 Ir1 N2 C14 -99.0(4)
O1 Ir1 N2 C26 80.4(3)
O1 Ir1 N4 N3 -167.6(3)
O1 Ir1 N4 C27 18.4(4)
O1 Ir1 C1AA C0AA 160.6(9)
O1 Ir1 C1AA C12 -14.4(13)
O1 Ir1 C24 C23 93.7(4)
O1 Ir1 C24 C25 -83.4(3)
O1 P1 N5 C27 16.5(14)
O1 P1 C35 C36 -135.3(5)
O1 P1 C35 C40 47.6(5)
O1 P1 C41 C42 151.5(8)
O1 P1 C41 C46 -31.7(8)
O1 P1 N5A C27 -47.9(15)
O1 P1 C7AA C8AA -7.6(16)
O1 P1 C7AA C9AA 167.5(12)
O2 C27 N5A P1 -165.0(8)
O2 C28 C34 C29 169.0(4)
O2 C28 C34 C33 -10.9(6)
N1 Ir1 O1 P1 -122.8(2)
N1 Ir1 N2 C14 145.7(14)
N1 Ir1 N2 C26 -34.9(16)
N1 Ir1 N4 N3 -77.2(3)
N1 Ir1 N4 C27 108.8(4)
N1 Ir1 C1AA C0AA 174.9(4)
N1 Ir1 C1AA C12 -0.2(3)
N1 Ir1 C24 C23 3.2(5)
N1 Ir1 C24 C25 -173.9(3)
N1 C6AA C2AA C3AA 0.2(8)
N2 Ir1 O1 P1 62.2(2)
N2 Ir1 N1 C6AA 112.8(15)
N2 Ir1 N1 C13 -65.1(16)
N2 Ir1 N4 N3 100.7(3)
N2 Ir1 N4 C27 -73.3(4)
N2 Ir1 C1AA C0AA -10.2(4)
N2 Ir1 C1AA C12 174.8(3)
N2 Ir1 C24 C23 -174.3(5)
N2 Ir1 C24 C25 8.5(3)
N2 C14 C15 C16 -0.6(8)
N3 N4 C27 O2 -0.4(5)
N3 N4 C27 N5 -163.5(9)
N3 N4 C27 N5A 153.9(13)
N3 C28 C34 C29 -11.9(8)
N3 C28 C34 C33 168.2(5)
N4 Ir1 O1 P1 -30.5(2)
N4 Ir1 N1 C6AA -89.7(4)
N4 Ir1 N1 C13 92.4(3)
N4 Ir1 N2 C14 -11.8(4)
N4 Ir1 N2 C26 167.6(3)
N4 Ir1 C1AA C0AA 82.8(4)
N4 Ir1 C1AA C12 -92.3(3)
N4 Ir1 C24 C23 150.2(12)
N4 Ir1 C24 C25 -26.9(15)
N4 N3 C28 O2 -0.9(5)
N4 N3 C28 C34 179.9(4)
N4 C27 N5A P1 41.4(19)
N5 P1 O1 Ir1 20.0(7)
N5 P1 C35 C36 1.5(7)
N5 P1 C35 C40 -175.6(6)
N5 P1 C41 C42 26.8(10)
N5 P1 C41 C46 -156.5(8)
N5 P1 N5A C27 59.0(14)
N5 P1 C7AA C8AA -131.7(14)
N5 P1 C7AA C9AA 43.3(15)
N5 C27 N5A P1 -56.0(12)
C6AA N1 C13 C4AA 1.5(6)
C6AA N1 C13 C12 179.5(4)
C6AA C2AA C3AA C4AA 0.5(8)
C2AA C3AA C4AA C5 -178.3(5)
C2AA C3AA C4AA C13 -0.1(7)
C3AA C4AA C5 C6 177.3(5)
C3AA C4AA C13 N1 -0.9(7)
C3AA C4AA C13 C12 -178.7(4)
C4AA C5 C6 C7 0.3(8)
C5 C4AA C13 N1 177.5(4)
C5 C4AA C13 C12 -0.4(6)
C5 C6 C7 C8 -177.1(5)
C5 C6 C7 C12 1.5(7)
C6 C7 C8 C5AA 179.8(5)
C6 C7 C12 C1AA 179.3(4)
C6 C7 C12 C13 -2.6(6)
C7 C8 C5AA C0AA 0.4(8)
C7 C12 C13 N1 -175.8(4)
C7 C12 C13 C4AA 2.2(6)
C8 C7 C12 C1AA -2.0(6)
C8 C7 C12 C13 176.1(4)
C8 C5AA C0AA C1AA -1.4(8)
C5AA C0AA C1AA Ir1 -174.2(4)
C5AA C0AA C1AA C12 0.7(7)
C0AA C1AA C12 C7 1.0(6)
C0AA C1AA C12 C13 -177.0(4)
C1AA Ir1 O1 P1 -108.7(11)
C1AA Ir1 N1 C6AA 179.3(4)
C1AA Ir1 N1 C13 1.4(3)
C1AA Ir1 N2 C14 79.8(4)
C1AA Ir1 N2 C26 -100.8(3)
C1AA Ir1 N4 N3 5.0(4)
C1AA Ir1 N4 C27 -168.9(4)
C1AA Ir1 C24 C23 -79.1(5)
C1AA Ir1 C24 C25 103.8(3)
C1AA C12 C13 N1 2.3(5)
C1AA C12 C13 C4AA -179.7(4)
C12 C7 C8 C5AA 1.2(7)
C13 N1 C6AA C2AA -1.1(7)
C13 C4AA C5 C6 -0.9(7)
C14 N2 C26 C17 4.4(6)
C14 N2 C26 C25 -173.9(4)
C14 C15 C16 C17 1.9(8)
C15 C16 C17 C18 177.1(5)
C15 C16 C17 C26 0.0(8)
C16 C17 C18 C19 -174.7(6)
C16 C17 C26 N2 -3.2(7)
C16 C17 C26 C25 175.0(4)
C17 C18 C19 C20 0.2(9)
C18 C17 C26 N2 179.4(4)
C18 C17 C26 C25 -2.4(7)
C18 C19 C20 C21 174.7(6)
C18 C19 C20 C25 -3.0(8)
C19 C20 C21 C22 -178.0(6)
C19 C20 C25 C24 -179.9(5)
C19 C20 C25 C26 3.0(7)
C20 C21 C22 C23 -1.4(9)
C20 C25 C26 N2 178.0(4)
C20 C25 C26 C17 -0.3(7)
C21 C20 C25 C24 2.2(7)
C21 C20 C25 C26 -174.9(4)
C21 C22 C23 C24 1.1(8)
C22 C23 C24 Ir1 -176.2(4)
C22 C23 C24 C25 0.8(7)
C23 C24 C25 C20 -2.4(7)
C23 C24 C25 C26 174.7(4)
C24 Ir1 O1 P1 143.8(2)
C24 Ir1 N1 C6AA 86.6(4)
C24 Ir1 N1 C13 -91.3(3)
C24 Ir1 N2 C14 172.1(4)
C24 Ir1 N2 C26 -8.5(3)
C24 Ir1 N4 N3 135.8(12)
C24 Ir1 N4 C27 -38.2(15)
C24 Ir1 C1AA C0AA -92.1(4)
C24 Ir1 C1AA C12 92.8(3)
C24 C25 C26 N2 0.7(6)
C24 C25 C26 C17 -177.6(4)
C25 C20 C21 C22 -0.2(8)
C26 N2 C14 C15 -2.5(7)
C26 C17 C18 C19 2.5(8)
C27 O2 C28 N3 0.7(5)
C27 O2 C28 C34 180.0(4)
C28 O2 C27 N4 -0.1(5)
C28 O2 C27 N5 165.1(8)
C28 O2 C27 N5A -160.4(10)
C28 N3 N4 Ir1 -174.1(3)
C28 N3 N4 C27 0.8(5)
C29 C30 C31 C32 0.9(10)
C30 C29 C34 C28 180.0(5)
C30 C29 C34 C33 -0.1(7)
C30 C31 C32 C33 0.0(10)
C31 C32 C33 C34 -0.9(9)
C32 C33 C34 C28 -179.1(5)
C32 C33 C34 C29 1.0(8)
C34 C29 C30 C31 -0.8(8)
C35 P1 O1 Ir1 153.4(2)
C35 P1 N5 C27 -115.9(10)
C35 P1 C41 C42 -93.3(9)
C35 P1 C41 C46 83.5(8)
C35 P1 N5A C27 -163.0(12)
C35 P1 C7AA C8AA 115.7(13)
C35 P1 C7AA C9AA -69.2(15)
C35 C36 C37 C38 0.6(12)
C36 C35 C40 C39 -1.9(8)
C36 C37 C38 C39 -2.5(13)
C37 C38 C39 C40 2.2(11)
C38 C39 C40 C35 0.0(10)
C40 C35 C36 C37 1.5(9)
C41 P1 O1 Ir1 -94.3(3)
C41 P1 N5 C27 128.1(11)
C41 P1 C35 C36 116.6(6)
C41 P1 C35 C40 -60.4(5)
C41 P1 N5A C27 81.2(12)
C41 P1 C7AA C8AA 7.4(12)
C41 P1 C7AA C9AA -178(3)
C41 C42 C43 C44 4.4(18)
C42 C41 C46 C45 1.8(15)
C42 C43 C44 C45 -6(2)
C43 C44 C45 C46 5(2)
C44 C45 C46 C41 -2.4(16)
C46 C41 C42 C43 -2.9(16)
N5A P1 O1 Ir1 47.9(7)
N5A P1 N5 C27 -69.5(14)
N5A P1 C35 C36 -16.5(7)
N5A P1 C35 C40 166.4(7)
N5A P1 C41 C42 17.2(12)
N5A P1 C41 C46 -166.0(8)
N5A P1 C7AA C8AA -146.2(13)
N5A P1 C7AA C9AA 28.9(16)
C7AA P1 O1 Ir1 -88.1(6)
C7AA P1 N5 C27 144.5(12)
C7AA P1 C35 C36 92.3(7)
C7AA P1 C35 C40 -84.7(7)
C7AA P1 C41 C42 -15.9(14)
C7AA P1 C41 C46 161(2)
C7AA P1 N5A C27 95.0(13)
C7AA C8AA C10 C9 5(3)
C7AA C9AA C11 C9 15(3)
C8AA C7AA C9AA C11 -8(3)
C9AA C7AA C8AA C10 -4(2)
C10 C9 C11 C9AA -14(4)
C11 C9 C10 C8AA 6(4)
